data_4327009
loop_
_publ_author_name
'Apurba Kalita'
'Pankaj Kumar'
'Ramesh C. Deka'
'Biplab Mondal'

_publ_contact_author_address 'Indian Institute of Technology Guwahati, Assam-781039'
_publ_contact_author_email biplab@iitg.ernet.in
_publ_contact_author_name 'Dr. Biplab Mondal'
_publ_section_title
;
 Role of Ligand to Control the Mechanism of Nitric Oxide Reduction of
 Copper(II) Complexes and Ligand Nitrosation
;
_journal_name_full 'Inorganic Chemistry'
_journal_page_first 11868
_journal_page_last 11876
_journal_paper_doi 10.1021/ic201582w
_journal_volume 50
_journal_year 2011
_chemical_absolute_configuration syn
_chemical_compound_source Synthesised
_chemical_formula_moiety 'C16 H36 Cl2 Cu N4 O8'
_chemical_formula_sum 'C16 H36 Cl2 Cu N4 O8'
_chemical_formula_weight 546.94
_space_group_IT_number 14
_symmetry_cell_setting monoclinic
_symmetry_Int_Tables_number 14
_symmetry_space_group_name_Hall '-P 2yn'
_symmetry_space_group_name_H-M 'P 1 21/n 1'
_atom_sites_solution_hydrogens geom
_atom_sites_solution_primary direct
_atom_sites_solution_secondary difmap
_audit_creation_method SHELXL-97
_cell_angle_alpha 90.00
_cell_angle_beta 98.063(2)
_cell_angle_gamma 90.00
_cell_formula_units_Z 2
_cell_length_a 8.4581(4)
_cell_length_b 9.1705(4)
_cell_length_c 15.5388(7)
_cell_measurement_reflns_used 7960
_cell_measurement_temperature 296(2)
_cell_measurement_theta_max 0.00
_cell_measurement_theta_min 0.00
_cell_volume 1193.35(9)
_computing_cell_refinement 'Bruker SMART'
_computing_data_collection 'Bruker SMART'
_computing_data_reduction 'Bruker SAINT'
_computing_molecular_graphics 'Bruker SHELXTL'
_computing_publication_material 'Bruker SHELXTL'
_computing_structure_refinement 'SHELXL-97 (Sheldrick, 1997)'
_computing_structure_solution 'SHELXS-97 (Sheldrick, 1990)'
_diffrn_ambient_temperature 296(2)
_diffrn_measured_fraction_theta_full 0.993
_diffrn_measured_fraction_theta_max 0.993
_diffrn_measurement_device_type 'CCD area detector'
_diffrn_measurement_method 'phi and omega scans'
_diffrn_radiation_monochromator graphite
_diffrn_radiation_probe x-ray
_diffrn_radiation_type MoK\a
_diffrn_radiation_wavelength 0.71073
_diffrn_reflns_av_R_equivalents 0.0598
_diffrn_reflns_av_sigmaI/netI 0.0364
_diffrn_reflns_limit_h_max 11
_diffrn_reflns_limit_h_min -9
_diffrn_reflns_limit_k_max 12
_diffrn_reflns_limit_k_min -11
_diffrn_reflns_limit_l_max 20
_diffrn_reflns_limit_l_min -20
_diffrn_reflns_number 16221
_diffrn_reflns_theta_full 28.35
_diffrn_reflns_theta_max 28.35
_diffrn_reflns_theta_min 2.59
_diffrn_source 'fine-focus sealed tube'
_exptl_absorpt_coefficient_mu 1.187
_exptl_absorpt_correction_type none
_exptl_crystal_colour red
_exptl_crystal_density_diffrn 1.522
_exptl_crystal_density_meas 1.522
_exptl_crystal_description Cube
_exptl_crystal_F_000 574.0
_exptl_crystal_recrystallization_method Methanol
_exptl_crystal_size_max 0.40
_exptl_crystal_size_mid 0.30
_exptl_crystal_size_min 0.20
_refine_diff_density_max 0.461
_refine_diff_density_min -0.530
_refine_diff_density_rms 0.078
_refine_ls_extinction_method none
_refine_ls_goodness_of_fit_ref 1.064
_refine_ls_hydrogen_treatment constr
_refine_ls_matrix_type full
_refine_ls_number_parameters 145
_refine_ls_number_reflns 2956
_refine_ls_number_restraints 0
_refine_ls_restrained_S_all 1.064
_refine_ls_R_factor_all 0.0430
_refine_ls_R_factor_gt 0.0366
_refine_ls_shift/su_max 0.000
_refine_ls_shift/su_mean 0.000
_refine_ls_structure_factor_coef Fsqd
_refine_ls_weighting_details 'calc w=1/[\s^2^(Fo^2^)+(0.0720P)^2^+0.1914P] where P=(Fo^2^+2Fc^2^)/3'
_refine_ls_weighting_scheme calc
_refine_ls_wR_factor_gt 0.1090
_refine_ls_wR_factor_ref 0.1137
_reflns_number_gt 2466
_reflns_number_total 2956
_reflns_threshold_expression >2sigma(I)
_cod_data_source_file ic201582w_si_001.cif
_cod_data_source_block 1
_cod_original_sg_symbol_H-M 'P 21/n'
_cod_database_code 4327009

loop_
_symmetry_equiv_pos_as_xyz
'x, y, z'
'-x+1/2, y+1/2, -z+1/2'
'-x, -y, -z'
'x-1/2, -y-1/2, z-1/2'

loop_
_atom_site_label
_atom_site_type_symbol
_atom_site_fract_x
_atom_site_fract_y
_atom_site_fract_z
_atom_site_U_iso_or_equiv
_atom_site_adp_type
_atom_site_occupancy
_atom_site_symmetry_multiplicity
_atom_site_calc_flag
_atom_site_refinement_flags
Cu1 Cu 0.5000 0.5000 0.0000 0.02961(13) Uani 1 2 d S
Cl2 Cl 0.87207(7) 0.71830(7) 0.04299(4) 0.05756(19) Uani 1 1 d .
C4 C 0.4558(3) 0.3365(2) 0.18717(13) 0.0431(4) Uani 1 1 d .
H2A H 0.3518 0.3050 0.1590 0.052 Uiso 1 1 calc R
H2B H 0.4671 0.3017 0.2467 0.052 Uiso 1 1 calc R
C1 C 0.5828(3) 0.2596(2) 0.14181(13) 0.0404(4) Uani 1 1 d .
C5 C 0.4554(3) 0.5016(2) 0.18969(14) 0.0385(4) Uani 1 1 d .
H3 H 0.5657 0.5354 0.2046 0.046 Uiso 1 1 calc R
N1 N 0.55006(18) 0.29388(16) 0.04632(10) 0.0324(3) Uani 1 1 d .
H1 H 0.4589 0.2435 0.0279 0.039 Uiso 1 1 calc R
N2 N 0.39016(18) 0.56087(17) 0.10216(9) 0.0318(3) Uani 1 1 d .
H2 H 0.2876 0.5289 0.0905 0.038 Uiso 1 1 calc R
C7 C 0.3832(3) 0.7217(2) 0.10001(13) 0.0394(4) Uani 1 1 d .
H7A H 0.4870 0.7623 0.1218 0.047 Uiso 1 1 calc R
H7B H 0.3066 0.7566 0.1362 0.047 Uiso 1 1 calc R
C8 C 0.6667(3) 0.2323(2) -0.00644(14) 0.0435(5) Uani 1 1 d .
H8A H 0.6682 0.1268 -0.0020 0.052 Uiso 1 1 calc R
H8B H 0.7730 0.2685 0.0143 0.052 Uiso 1 1 calc R
C6 C 0.3592(4) 0.5535(4) 0.25986(16) 0.0659(7) Uani 1 1 d .
H6A H 0.3622 0.6580 0.2628 0.099 Uiso 1 1 calc R
H6B H 0.4044 0.5136 0.3150 0.099 Uiso 1 1 calc R
H6C H 0.2506 0.5215 0.2460 0.099 Uiso 1 1 calc R
C3 C 0.7505(3) 0.3075(3) 0.17972(17) 0.0592(6) Uani 1 1 d .
H4A H 0.8271 0.2415 0.1612 0.089 Uiso 1 1 calc R
H4B H 0.7603 0.3070 0.2420 0.089 Uiso 1 1 calc R
H4C H 0.7698 0.4042 0.1599 0.089 Uiso 1 1 calc R
C2 C 0.5630(4) 0.0950(3) 0.15488(18) 0.0674(8) Uani 1 1 d .
H5A H 0.4574 0.0658 0.1299 0.101 Uiso 1 1 calc R
H5B H 0.5787 0.0732 0.2159 0.101 Uiso 1 1 calc R
H5C H 0.6403 0.0432 0.1270 0.101 Uiso 1 1 calc R
O3 O 0.7624(3) 0.6186(3) 0.07360(17) 0.0988(8) Uani 1 1 d .
O1 O 0.9013(3) 0.6685(4) -0.03941(16) 0.1017(9) Uani 1 1 d .
O2 O 1.0136(3) 0.7222(5) 0.09986(17) 0.1352(15) Uani 1 1 d .
O4 O 0.7862(5) 0.8503(3) 0.0304(4) 0.186(2) Uani 1 1 d .

loop_
_atom_site_aniso_label
_atom_site_aniso_U_11
_atom_site_aniso_U_22
_atom_site_aniso_U_33
_atom_site_aniso_U_23
_atom_site_aniso_U_13
_atom_site_aniso_U_12
Cu1 0.03226(19) 0.02803(19) 0.02928(19) 0.00044(10) 0.00684(13) 0.00246(10)
Cl2 0.0390(3) 0.0715(4) 0.0636(4) -0.0176(3) 0.0121(2) -0.0116(2)
C4 0.0508(12) 0.0451(11) 0.0348(9) 0.0075(8) 0.0107(9) -0.0020(9)
C1 0.0481(11) 0.0353(10) 0.0371(10) 0.0069(7) 0.0033(8) 0.0053(8)
C5 0.0426(11) 0.0451(12) 0.0282(9) -0.0016(7) 0.0057(8) 0.0017(7)
N1 0.0333(8) 0.0288(7) 0.0350(8) 0.0012(6) 0.0039(6) 0.0006(6)
N2 0.0299(7) 0.0342(8) 0.0318(7) -0.0018(6) 0.0059(6) 0.0002(6)
C7 0.0437(10) 0.0357(9) 0.0403(10) -0.0056(8) 0.0106(8) 0.0065(8)
C8 0.0472(11) 0.0399(10) 0.0443(11) 0.0022(8) 0.0096(9) 0.0138(8)
C6 0.088(2) 0.0754(17) 0.0398(12) 0.0023(12) 0.0269(13) 0.0191(16)
C3 0.0480(13) 0.0737(17) 0.0513(13) -0.0019(12) -0.0086(10) 0.0139(11)
C2 0.104(2) 0.0394(12) 0.0621(15) 0.0169(11) 0.0221(15) 0.0099(13)
O3 0.0587(12) 0.137(2) 0.0963(17) 0.0282(16) -0.0050(12) -0.0357(13)
O1 0.0795(15) 0.161(3) 0.0636(13) -0.0248(15) 0.0080(12) -0.0156(16)
O2 0.0507(12) 0.282(4) 0.0722(16) -0.061(2) 0.0049(11) -0.0484(18)
O4 0.148(3) 0.0648(18) 0.363(7) -0.020(3) 0.092(4) 0.0015(19)

loop_
_atom_type_symbol
_atom_type_description
_atom_type_scat_dispersion_real
_atom_type_scat_dispersion_imag
_atom_type_scat_source
C C 0.0033 0.0016 'International Tables Vol C Tables 4.2.6.8 and 6.1.1.4'
H H 0.0000 0.0000 'International Tables Vol C Tables 4.2.6.8 and 6.1.1.4'
N N 0.0061 0.0033 'International Tables Vol C Tables 4.2.6.8 and 6.1.1.4'
O O 0.0106 0.0060 'International Tables Vol C Tables 4.2.6.8 and 6.1.1.4'
Cl Cl 0.1484 0.1585 'International Tables Vol C Tables 4.2.6.8 and 6.1.1.4'
Cu Cu 0.3201 1.2651 'International Tables Vol C Tables 4.2.6.8 and 6.1.1.4'

loop_
_geom_angle_atom_site_label_1
_geom_angle_atom_site_label_2
_geom_angle_atom_site_label_3
_geom_angle
_geom_angle_site_symmetry_1
_geom_angle_site_symmetry_3
N2 Cu1 N2 180.00(4) . 3_665
N2 Cu1 N1 94.24(6) . .
N2 Cu1 N1 85.76(6) 3_665 .
N2 Cu1 N1 85.76(6) . 3_665
N2 Cu1 N1 94.24(6) 3_665 3_665
N1 Cu1 N1 180.00(8) . 3_665
O2 Cl2 O4 116.6(3) . .
O2 Cl2 O1 109.93(16) . .
O4 Cl2 O1 107.7(3) . .
O2 Cl2 O3 110.30(18) . .
O4 Cl2 O3 104.4(2) . .
O1 Cl2 O3 107.37(18) . .
C5 C4 C1 118.36(17) . .
N1 C1 C3 110.75(17) . .
N1 C1 C2 109.12(18) . .
C3 C1 C2 110.2(2) . .
N1 C1 C4 108.24(16) . .
C3 C1 C4 111.31(18) . .
C2 C1 C4 107.10(18) . .
N2 C5 C4 109.98(17) . .
N2 C5 C6 111.78(18) . .
C4 C5 C6 109.52(19) . .
C8 N1 C1 114.95(15) . .
C8 N1 Cu1 106.18(12) . .
C1 N1 Cu1 122.72(11) . .
C7 N2 C5 113.09(15) . .
C7 N2 Cu1 106.17(11) . .
C5 N2 Cu1 117.44(12) . .
N2 C7 C8 107.73(16) . 3_665
N1 C8 C7 107.89(16) . 3_665

loop_
_geom_bond_atom_site_label_1
_geom_bond_atom_site_label_2
_geom_bond_distance
_geom_bond_site_symmetry_2
Cu1 N2 2.0269(14) .
Cu1 N2 2.0269(14) 3_665
Cu1 N1 2.0457(14) .
Cu1 N1 2.0457(14) 3_665
Cl2 O2 1.385(2) .
Cl2 O4 1.411(4) .
Cl2 O1 1.414(2) .
Cl2 O3 1.431(2) .
C4 C5 1.514(3) .
C4 C1 1.536(3) .
C1 N1 1.504(3) .
C1 C3 1.522(3) .
C1 C2 1.535(3) .
C5 N2 1.496(3) .
C5 C6 1.525(3) .
N1 C8 1.480(2) .
N2 C7 1.476(2) .
C7 C8 1.516(3) 3_665
C8 C7 1.516(3) 3_665
